data_1534012
loop_
_publ_author_name
'Peral, I.'
'Lobo, R.F.'
'Jones, C.Y.'
'Varkey, S.P.'

_publ_section_title
;
 Structural comparison of two EUO-type zeolites investigated by neutron
 diffraction
;
_journal_name_full 'Microporous and Mesoporous Materials'
_journal_page_first 125
_journal_page_last 133
_journal_volume 71
_journal_year 2004
_chemical_formula_sum 'Al1.75 H1.75 O224 Si110.25'
_chemical_name_systematic 'H1.75 (Al1.75 Si110.25 O224)'
_space_group_IT_number 67
_symmetry_space_group_name_Hall '-C 2a 2'
_symmetry_space_group_name_H-M 'C m m a'
_cell_angle_alpha 90
_cell_angle_beta 90
_cell_angle_gamma 90
_cell_formula_units_Z 1
_cell_length_a 13.6861
_cell_length_b 22.1838
_cell_length_c 20.0398
_cell_volume 6084.278
_citation_journal_id_ASTM MIMMFJ
_cod_data_source_file Peral_MIMMFJ_2004_1900.cif
_cod_data_source_block H1.75Al1.75O224Si110.25
_cod_original_formula_sum 'H1.75 Al1.75 O224 Si110.25'
_cod_database_code 1534012

loop_
_symmetry_equiv_pos_as_xyz
x,y,z
-x+1/2,-y,z
x,-y,-z
-x+1/2,y,-z
-x,-y,-z
x-1/2,y,-z
-x,y,z
x-1/2,-y,z
x+1/2,y+1/2,z
-x+1,-y+1/2,z
x+1/2,-y+1/2,-z
-x+1,y+1/2,-z
-x+1/2,-y+1/2,-z
x,y+1/2,-z
-x+1/2,y+1/2,z
x,-y+1/2,z

loop_
_atom_site_label
_atom_site_type_symbol
_atom_site_fract_x
_atom_site_fract_y
_atom_site_fract_z
_atom_site_occupancy
_atom_site_U_iso_or_equiv
Si7 Si+4 0.1966 0.3773 0.3201 1 0.0
Si9 Si+4 0 0.4523 0.324 1 0.0
O15 O-2 0.0915 0.4087 0.3074 1 0.0
O10 O-2 0 0.5 0 1 0.0
Si2 Si+4 0.1834 0.3709 0.0655 1 0.0
O1 O-2 0 0.25 0.0505 1 0.0
O21 O-2 0 0.5 0.5 1 0.0
O11 O-2 0 0.4742 0.1421 1 0.0
Al2 Al+3 0.289 0.4334 0.4301 0.073 0.0
O12 O-2 0 0.4981 0.2612 1 0.0
O19 O-2 0.4041 0.4173 0.4229 1 0.0
Si10 Si+4 0 0.5409 0.4331 1 0.0
O4 O-2 0.25 0.3816 0 1 0.0
O9 O-2 0.2481 0.3879 0.2485 1 0.0
O16 O-2 0.2621 0.374 0.387 1 0.0
Si8 Si+4 0.289 0.4334 0.4301 0.927 0.0
Si6 Si+4 0.118 0.25 0.268 0.927 0.0
O8 O-2 0.4061 0.4234 0.182 1 0.0
O3 O-2 0.1162 0.25 0.1873 1 0.0
Si1 Si+4 0.0786 0.25 0.1108 1 0.0
Al1 Al+3 0.118 0.25 0.268 0.073 0.0
O13 O-2 0 0.25 0.2743 1 0.0
Si3 Si+4 0.2893 0.4322 0.1908 1 0.0
O6 O-2 0.1014 0.421 0.0484 1 0.0
Si4 Si+4 0 0.4557 0.0641 1 0.0
O14 O-2 0.1742 0.3098 0.2938 1 0.0
O17 O-2 0.25 0.5 0.41 1 0.0
Si5 Si+4 0 0.5328 0.1902 1 0.0
O5 O-2 0.2497 0.4028 0.1222 1 0.0
O18 O-2 0.25 0.4058 0.5 1 0.0
O20 O-2 0 0.4739 0.401 1 0.0
O2 O-2 0.1493 0.3029 0.0831 1 0.0
O7 O-2 0.25 0.5 0.1771 1 0.0
